data_4325184
loop_
_publ_author_name
'Juan Diwu'
'Shuao Wang'
'Justin J. Good'
'Victoria H. DiStefano'
'Thomas E. Albrecht-Schmitt'

_publ_section_title
;
 Deviation Between the Chemistry of Ce(IV) and Pu(IV) and Routes to
 Ordered and Disordered Heterobimetallic 4f/5f and 5f/5f Phosphonates
;
_journal_name_full 'Inorganic Chemistry'
_journal_page_first 4842
_journal_page_last 4850
_journal_paper_doi 10.1021/ic200006m
_journal_volume 50
_journal_year 2011
_chemical_formula_moiety (PuO2)(H2O)[C6H4(PO3H)2].3(H2O)
_chemical_formula_sum 'C6 H4 O12 P2 Pu'
_chemical_formula_weight 572.03
_chemical_name_common 'Plutonium 1,2-Phenyldiphosphonate'
_chemical_name_systematic
; 
 ? 
;
_space_group_IT_number 14
_symmetry_cell_setting monoclinic
_symmetry_space_group_name_Hall '-P 2ybc'
_symmetry_space_group_name_H-M 'P 1 21/c 1'
_atom_sites_solution_hydrogens none
_atom_sites_solution_primary direct
_atom_sites_solution_secondary difmap
_audit_creation_method SHELXL-97
_cell_angle_alpha 90.00
_cell_angle_beta 108.276(2)
_cell_angle_gamma 90.00
_cell_formula_units_Z 4
_cell_length_a 16.189(2)
_cell_length_b 7.8000(11)
_cell_length_c 12.1137(18)
_cell_measurement_reflns_used 2703
_cell_measurement_temperature 100(2)
_cell_measurement_theta_max 27.15
_cell_measurement_theta_min 1.32
_cell_volume 1452.5(3)
_computing_cell_refinement 'SMART SAINT'
_computing_data_collection SMART
_computing_data_reduction SAINT
_computing_molecular_graphics 'SHELXP-97 (Sheldrick, 1997)'
_computing_publication_material 'SHELCIF-97 (Sheldrick, 2000)'
_computing_structure_refinement 'SHELXL-97 (Sheldrick, 1997)'
_computing_structure_solution 'SHELXS-97 (Sheldrick, 1990)'
_diffrn_ambient_temperature 100(2)
_diffrn_detector_area_resol_mean 0
_diffrn_measured_fraction_theta_full 0.992
_diffrn_measured_fraction_theta_max 0.992
_diffrn_measurement_device_type 'Bruker APEXII'
_diffrn_measurement_method '0.3 wide w/ exposures'
_diffrn_radiation_monochromator 'Quazar optics'
_diffrn_radiation_source 'Imus microdocused'
_diffrn_radiation_type MoK\a
_diffrn_radiation_wavelength 0.71073
_diffrn_reflns_av_R_equivalents 0.0511
_diffrn_reflns_av_sigmaI/netI 0.0471
_diffrn_reflns_limit_h_max 21
_diffrn_reflns_limit_h_min -20
_diffrn_reflns_limit_k_max 10
_diffrn_reflns_limit_k_min -10
_diffrn_reflns_limit_l_max 15
_diffrn_reflns_limit_l_min -15
_diffrn_reflns_number 12970
_diffrn_reflns_theta_full 27.51
_diffrn_reflns_theta_max 27.51
_diffrn_reflns_theta_min 1.32
_exptl_absorpt_coefficient_mu 4.814
_exptl_absorpt_correction_T_max 0.958
_exptl_absorpt_correction_T_min 0.687
_exptl_absorpt_correction_type numerical
_exptl_absorpt_process_details SHELXPREP
_exptl_crystal_colour 'peach pink'
_exptl_crystal_density_diffrn 2.616
_exptl_crystal_density_meas ?
_exptl_crystal_description template
_exptl_crystal_F_000 1040
_exptl_crystal_size_max 0.080
_exptl_crystal_size_mid 0.075
_exptl_crystal_size_min 0.009
_refine_diff_density_max 3.800
_refine_diff_density_min -2.482
_refine_diff_density_rms 0.281
_refine_ls_extinction_coef 0.00043(13)
_refine_ls_extinction_expression Fc^*^=kFc[1+0.001xFc^2^\l^3^/sin(2\q)]^-1/4^
_refine_ls_extinction_method SHELXL
_refine_ls_goodness_of_fit_ref 1.055
_refine_ls_hydrogen_treatment constr
_refine_ls_matrix_type full
_refine_ls_number_parameters 191
_refine_ls_number_reflns 3312
_refine_ls_number_restraints 12
_refine_ls_restrained_S_all 1.056
_refine_ls_R_factor_all 0.0533
_refine_ls_R_factor_gt 0.0399
_refine_ls_shift/su_max 0.001
_refine_ls_shift/su_mean 0.000
_refine_ls_structure_factor_coef Fsqd
_refine_ls_weighting_details 'calc w=1/[\s^2^(Fo^2^)+(0.0432P)^2^+22.7165P] where P=(Fo^2^+2Fc^2^)/3'
_refine_ls_weighting_scheme calc
_refine_ls_wR_factor_gt 0.0956
_refine_ls_wR_factor_ref 0.1018
_reflns_number_gt 2703
_reflns_number_total 3312
_reflns_threshold_expression >2sigma(I)
_cod_data_source_file ic200006m_si_002_5.cif
_cod_data_source_block PuO2PhP2
_cod_depositor_comments
;
The following automatic conversions were performed:

'_exptl_crystal_density_meas' value 'n/a' was changed to '?' - the
value is perceived as not measured.

Automatic conversion script
Id: cif_fix_values 3008 2015-01-20 13:52:24Z robertas 
;
_cod_original_cell_volume 1452.5(4)
_cod_database_code 4325184

loop_
_symmetry_equiv_pos_as_xyz
'x, y, z'
'-x, y+1/2, -z+1/2'
'-x, -y, -z'
'x, -y-1/2, z-1/2'

loop_
_atom_site_label
_atom_site_type_symbol
_atom_site_fract_x
_atom_site_fract_y
_atom_site_fract_z
_atom_site_U_iso_or_equiv
_atom_site_adp_type
_atom_site_occupancy
_atom_site_symmetry_multiplicity
_atom_site_calc_flag
_atom_site_refinement_flags
Pu1 Pu 0.28338(2) 0.35675(4) 0.73454(2) 0.01109(12) Uani 1 1 d .
P1 P 0.23744(15) 0.0408(3) 0.50393(17) 0.0113(4) Uani 1 1 d .
P2 P 0.24088(16) 0.0369(3) 0.92816(18) 0.0136(5) Uani 1 1 d .
O8 O 0.1712(4) 0.3463(7) 0.6876(5) 0.0135(12) Uani 1 1 d U
O7 O 0.3959(4) 0.3666(8) 0.7819(5) 0.0157(13) Uani 1 1 d .
O1 O 0.2897(4) 0.1205(8) 0.6183(5) 0.0167(13) Uani 1 1 d .
O2 O 0.2897(4) 0.4687(7) 0.9184(5) 0.0110(12) Uani 1 1 d .
O4 O 0.2918(4) 0.1197(7) 0.8568(5) 0.0173(13) Uani 1 1 d .
O5 O 0.2934(4) 0.4712(8) 0.5565(5) 0.0142(12) Uani 1 1 d .
O9 O 0.2692(5) 0.6726(8) 0.7277(5) 0.0238(16) Uani 1 1 d .
O3 O 0.2081(4) -0.1389(8) 0.5262(5) 0.0174(13) Uani 1 1 d .
O6 O 0.2137(5) -0.1451(8) 0.8826(5) 0.0192(13) Uani 1 1 d U
C6 C 0.1431(6) 0.1567(10) 0.9138(7) 0.0137(17) Uani 1 1 d .
C1 C 0.1418(6) 0.1673(11) 0.4394(7) 0.0131(17) Uani 1 1 d .
C2 C 0.0614(6) 0.0862(12) 0.4189(7) 0.0174(19) Uani 1 1 d .
H2 H 0.0596 -0.0328 0.4345 0.021 Uiso 1 1 calc R
C5 C 0.0651(7) 0.0678(12) 0.8720(8) 0.020(2) Uani 1 1 d .
H5 H 0.0660 -0.0514 0.8563 0.024 Uiso 1 1 calc R
C3 C -0.0166(7) 0.1776(14) 0.3758(8) 0.026(2) Uani 1 1 d .
H3 H -0.0707 0.1205 0.3626 0.031 Uiso 1 1 calc R
C4 C -0.0151(7) 0.3488(13) 0.3527(8) 0.025(2) Uani 1 1 d .
H4 H -0.0679 0.4110 0.3237 0.030 Uiso 1 1 calc R
O3W O 0.4401(8) 0.654(2) 0.6286(13) 0.112(6) Uani 1 1 d .
O2W O 0.4315(8) -0.067(2) 0.7936(16) 0.115(6) Uani 1 1 d .
O1W O 0.4420(9) 0.612(4) 0.987(2) 0.30(2) Uani 1 1 d .

loop_
_atom_site_aniso_label
_atom_site_aniso_U_11
_atom_site_aniso_U_22
_atom_site_aniso_U_33
_atom_site_aniso_U_23
_atom_site_aniso_U_13
_atom_site_aniso_U_12
Pu1 0.01929(19) 0.01020(17) 0.00541(16) -0.00024(12) 0.00622(11) 0.00035(14)
P1 0.0231(12) 0.0075(10) 0.0059(9) 0.0004(7) 0.0082(8) 0.0001(8)
P2 0.0301(13) 0.0069(10) 0.0063(9) -0.0008(8) 0.0093(9) 0.0016(9)
O8 0.027(3) 0.010(2) 0.005(2) -0.002(2) 0.008(2) 0.002(2)
O7 0.028(4) 0.013(3) 0.007(3) -0.003(2) 0.007(2) -0.002(3)
O1 0.027(4) 0.013(3) 0.010(3) -0.001(2) 0.006(3) 0.002(3)
O2 0.020(3) 0.009(3) 0.006(3) -0.002(2) 0.008(2) 0.001(2)
O4 0.032(4) 0.011(3) 0.014(3) 0.005(2) 0.015(3) 0.007(3)
O5 0.021(3) 0.015(3) 0.007(3) 0.002(2) 0.006(2) -0.005(3)
O9 0.047(5) 0.014(3) 0.015(3) 0.003(3) 0.016(3) 0.003(3)
O3 0.031(4) 0.009(3) 0.016(3) 0.004(2) 0.013(3) -0.001(3)
O6 0.039(4) 0.009(3) 0.011(3) -0.006(2) 0.012(3) -0.002(3)
C6 0.031(5) 0.007(4) 0.007(4) 0.001(3) 0.011(3) 0.001(4)
C1 0.022(5) 0.015(4) 0.005(3) -0.004(3) 0.007(3) 0.000(3)
C2 0.030(5) 0.015(4) 0.012(4) 0.005(3) 0.014(4) 0.004(4)
C5 0.035(6) 0.015(4) 0.014(4) -0.004(4) 0.011(4) -0.009(4)
C3 0.026(5) 0.042(6) 0.014(4) 0.000(4) 0.013(4) -0.001(5)
C4 0.028(5) 0.029(5) 0.017(4) 0.005(4) 0.006(4) 0.008(5)
O3W 0.066(8) 0.155(15) 0.100(11) 0.052(10) 0.007(7) -0.056(9)
O2W 0.046(7) 0.101(11) 0.189(17) 0.018(11) 0.026(9) 0.022(8)
O1W 0.042(8) 0.52(5) 0.36(3) -0.39(4) 0.083(14) -0.095(16)

loop_
_atom_type_symbol
_atom_type_description
_atom_type_scat_dispersion_real
_atom_type_scat_dispersion_imag
_atom_type_scat_source
C C 0.0033 0.0016 'International Tables Vol C Tables 4.2.6.8 and 6.1.1.4'
H H 0.0000 0.0000 'International Tables Vol C Tables 4.2.6.8 and 6.1.1.4'
O O 0.0106 0.0060 'International Tables Vol C Tables 4.2.6.8 and 6.1.1.4'
P P 0.1023 0.0942 'International Tables Vol C Tables 4.2.6.8 and 6.1.1.4'
Pu Pu -9.4100 4.3056 'International Tables Vol C Tables 4.2.6.8 and 6.1.1.4'

loop_
_geom_angle_atom_site_label_1
_geom_angle_atom_site_label_2
_geom_angle_atom_site_label_3
_geom_angle
_geom_angle_site_symmetry_1
_geom_angle_site_symmetry_3
O8 Pu1 O7 179.8(3) . .
O8 Pu1 O1 90.3(2) . .
O7 Pu1 O1 89.7(2) . .
O8 Pu1 O4 91.0(2) . .
O7 Pu1 O4 88.8(3) . .
O1 Pu1 O4 75.8(2) . .
O8 Pu1 O2 93.3(2) . .
O7 Pu1 O2 86.6(2) . .
O1 Pu1 O2 149.4(2) . .
O4 Pu1 O2 73.7(2) . .
O8 Pu1 O5 94.7(2) . .
O7 Pu1 O5 85.4(2) . .
O1 Pu1 O5 73.9(2) . .
O4 Pu1 O5 149.2(2) . .
O2 Pu1 O5 135.9(2) . .
O8 Pu1 O9 87.7(3) . .
O7 Pu1 O9 92.5(3) . .
O1 Pu1 O9 141.7(2) . .
O4 Pu1 O9 142.4(2) . .
O2 Pu1 O9 68.9(2) . .
O5 Pu1 O9 68.2(2) . .
O1 P1 O3 109.3(4) . .
O1 P1 O2 111.7(4) . 4_565
O3 P1 O2 110.0(3) . 4_565
O1 P1 C1 109.4(4) . .
O3 P1 C1 107.9(4) . .
O2 P1 C1 108.4(3) 4_565 .
O4 P2 O5 111.8(4) . 4_566
O4 P2 O6 109.6(3) . .
O5 P2 O6 109.5(4) 4_566 .
O4 P2 C6 110.1(4) . .
O5 P2 C6 108.2(4) 4_566 .
O6 P2 C6 107.5(4) . .
P1 O1 Pu1 139.2(4) . .
P1 O2 Pu1 138.5(3) 4_566 .
P2 O4 Pu1 139.7(4) . .
P2 O5 Pu1 137.2(3) 4_565 .
C5 C6 C1 119.5(9) . 4_566
C5 C6 P2 116.6(7) . .
C1 C6 P2 123.9(7) 4_566 .
C6 C1 C2 118.6(8) 4_565 .
C6 C1 P1 124.1(7) 4_565 .
C2 C1 P1 117.2(7) . .
C3 C2 C1 121.1(9) . .
C6 C5 C4 121.1(9) . 4_566
C4 C3 C2 120.1(10) . .
C3 C4 C5 119.6(10) . 4_565

loop_
_geom_bond_atom_site_label_1
_geom_bond_atom_site_label_2
_geom_bond_distance
_geom_bond_site_symmetry_2
Pu1 O8 1.726(6) .
Pu1 O7 1.732(6) .
Pu1 O1 2.341(6) .
Pu1 O4 2.346(6) .
Pu1 O2 2.364(5) .
Pu1 O5 2.386(5) .
Pu1 O9 2.473(6) .
P1 O1 1.512(6) .
P1 O3 1.531(6) .
P1 O2 1.531(6) 4_565
P1 C1 1.795(9) .
P2 O4 1.513(6) .
P2 O5 1.522(6) 4_566
P2 O6 1.537(6) .
P2 C6 1.799(9) .
O2 P1 1.531(6) 4_566
O5 P2 1.522(6) 4_565
C6 C5 1.390(13) .
C6 C1 1.409(11) 4_566
C1 C6 1.409(11) 4_565
C1 C2 1.398(13) .
C2 C3 1.400(14) .
C5 C4 1.404(15) 4_566
C3 C4 1.366(14) .
C4 C5 1.404(15) 4_565
